data_1534525
loop_
_publ_author_name
'Gerlitzki, N.'
'Meyer, G.'

_publ_section_title
;
 Action of alkaline earth metals on lanthanum triiodide: unusually short
 La-La distances in Sr La I4 and Ba La I4
;
_journal_name_full 'Zeitschrift fuer Anorganische und Allgemeine Chemie'
_journal_page_first 915
_journal_page_last 916
_journal_volume 628
_journal_year 2002
_chemical_formula_sum 'Ba I4 La'
_chemical_name_systematic 'Ba (La I4)'
_space_group_crystal_system monoclinic
_space_group_IT_number 15
_space_group_name_Hall '-I 2ya'
_space_group_name_H-M_alt 'I 1 2/a 1'
_cell_angle_alpha 90
_cell_angle_beta 102.28
_cell_angle_gamma 90
_cell_formula_units_Z 4
_cell_length_a 7.4142
_cell_length_b 15.04
_cell_length_c 8.9681
_cell_volume 977.148
_citation_journal_id_ASTM ZAACAB
_cod_data_source_file Gerlitzki_ZAACAB_2002_493.cif
_cod_data_source_block Ba1I4La1
_cod_original_cell_volume 977.1481
_cod_original_formula_sum 'Ba1 I4 La1'
_cod_database_code 1534525

loop_
_space_group_symop_id
_space_group_symop_operation_xyz
1 x,y,z
2 -x+1/2,y,-z
3 -x,-y,-z
4 x-1/2,-y,z
5 x+1/2,y+1/2,z+1/2
6 -x+1,y+1/2,-z+1/2
7 -x+1/2,-y+1/2,-z+1/2
8 x,-y+1/2,z+1/2

loop_
_atom_site_label
_atom_site_type_symbol
_atom_site_fract_x
_atom_site_fract_y
_atom_site_fract_z
_atom_site_occupancy
_atom_site_U_iso_or_equiv
Ba1 Ba+2 0.25 0.63501 1 1 0.0
I2 I-1 0.07781 0.43526 0.7963 1 0.0
I1 I-1 0.02914 0.6743 0.61587 1 0.0
La1 La+2 0.25 0.50022 0.5 1 0.0
